data_8103129
loop_
_publ_author_name
'Wei-Xing Zhao'
'Hong-Bo Jiang'

_publ_contact_author
;
Wei-xing Zhao
Department of Chemistry and Chemical Engineering
Baoji University of Arts and Science
Baoji, Shaanxi 721013
People's Republic of China 
;
_publ_section_title
;
 Crystal structure of 2,2'-(1,4-butanediyl)bis(3H-benzimidazolium) sulfate
 heptahydrate, [C18H20N4][SO4] &#x00B7; 7H2O
;
_journal_issue 3
_journal_name_full 'Zeitschrift f\"ur Kristallographie - New Crystal Structures'
_journal_page_first 335
_journal_volume 226
_journal_year 2011
_chemical_compound_source 'See text'
_chemical_formula_moiety 'C18 H20 N4, O4 S, 7(H2 O)'
_chemical_formula_sum 'C18 H34 N4 O11 S'
_chemical_formula_weight 514.55
_chemical_name_systematic
;
2'2-(1,4-butanediyl)bis(3H-benzimidazolium) 
sulfate heptahydrate  
;
_space_group_IT_number 15
_symmetry_cell_setting monoclinic
_symmetry_space_group_name_Hall '-C 2yc'
_symmetry_space_group_name_H-M 'C 1 2/c 1'
_atom_sites_solution_hydrogens geom
_atom_sites_solution_primary direct
_atom_sites_solution_secondary difmap
_audit_creation_method SHELXL-97
_cell_angle_alpha 90.00
_cell_angle_beta 100.899(4)
_cell_angle_gamma 90.00
_cell_formula_units_Z 4
_cell_length_a 11.168(4)
_cell_length_b 13.022(4)
_cell_length_c 17.743(6)
_cell_measurement_reflns_used 3367
_cell_measurement_temperature 143(2)
_cell_measurement_theta_max 27.53
_cell_measurement_theta_min 3.12
_cell_volume 2533.8(15)
_computing_cell_refinement 'CrystalClear (Rigaku Inc., 2008)'
_computing_data_collection 'CrystalClear (Rigaku Inc., 2008)'
_computing_data_reduction 'CrystalClear (Rigaku Inc., 2008)'
_computing_structure_refinement 'SHELXL-97 (Sheldrick, 1997)'
_computing_structure_solution 'SHELXS-97 (Sheldrick, 1990)'
_diffrn_ambient_temperature 143(2)
_diffrn_detector_area_resol_mean 28.5714
_diffrn_measured_fraction_theta_full 0.993
_diffrn_measured_fraction_theta_max 0.993
_diffrn_measurement_device_type AFC10/Saturn724+
_diffrn_measurement_method 'phi and omega scans'
_diffrn_radiation_monochromator graphite
_diffrn_radiation_source 'Rotating Anode'
_diffrn_radiation_type MoK\a
_diffrn_radiation_wavelength 0.71073
_diffrn_reflns_av_R_equivalents 0.0425
_diffrn_reflns_av_sigmaI/netI 0.0444
_diffrn_reflns_limit_h_max 11
_diffrn_reflns_limit_h_min -14
_diffrn_reflns_limit_k_max 16
_diffrn_reflns_limit_k_min -16
_diffrn_reflns_limit_l_max 22
_diffrn_reflns_limit_l_min -22
_diffrn_reflns_number 9790
_diffrn_reflns_theta_full 27.46
_diffrn_reflns_theta_max 27.46
_diffrn_reflns_theta_min 3.12
_diffrn_standards_decay_% 0
_diffrn_standards_interval_count 0
_diffrn_standards_interval_time 0
_diffrn_standards_number 0
_exptl_absorpt_coefficient_mu 0.189
_exptl_absorpt_correction_T_max 0.9677
_exptl_absorpt_correction_T_min 0.9612
_exptl_absorpt_correction_type multi-scan
_exptl_absorpt_process_details sadabs
_exptl_crystal_colour Colorless
_exptl_crystal_density_diffrn 1.349
_exptl_crystal_density_method 'not measured'
_exptl_crystal_description Block
_exptl_crystal_F_000 1096
_exptl_crystal_size_max 0.21
_exptl_crystal_size_mid 0.19
_exptl_crystal_size_min 0.17
_refine_diff_density_max 1.254
_refine_diff_density_min -0.498
_refine_diff_density_rms 0.070
_refine_ls_extinction_method none
_refine_ls_goodness_of_fit_ref 1.000
_refine_ls_hydrogen_treatment mixed
_refine_ls_matrix_type full
_refine_ls_number_parameters 174
_refine_ls_number_reflns 2884
_refine_ls_number_restraints 7
_refine_ls_restrained_S_all 1.007
_refine_ls_R_factor_all 0.0914
_refine_ls_R_factor_gt 0.0678
_refine_ls_shift/su_max 0.000
_refine_ls_shift/su_mean 0.000
_refine_ls_structure_factor_coef Fsqd
_refine_ls_weighting_details 'calc w=1/[\s^2^(Fo^2^)+(0.0596P)^2^+9.2600P] where P=(Fo^2^+2Fc^2^)/3'
_refine_ls_weighting_scheme calc
_refine_ls_wR_factor_gt 0.1468
_refine_ls_wR_factor_ref 0.1595
_reflns_number_gt 2184
_reflns_number_total 2884
_reflns_threshold_expression >2sigma(I)
_cod_data_source_file 1267-3348.cff
_cod_data_source_block 980
_cod_depositor_comments
;
The following automatic conversions were performed:

'_symmetry_cell_setting' value 'Monoclinic' changed to 'monoclinic'
according to /home/saulius/struct/CIF-dictionaries/cif_core.dic
dictionary named 'cif_core.dic' version 2.4.1 from 2010-06-29.

Automatic conversion script
Id: cif_fix_values 1715 2011-07-08 13:25:40Z adriana 

The following automatic conversions were performed:

'_exptl_absorpt_correction_type' value 'Multi-scans' was replaced
with the value 'multi-scan' as specified in the replacement file
'src/cod-tools/trunk/data/replacement-values/replacement_values.lst'.

Automatic conversion script
Id: cif_fix_values 5376 2017-05-30 11:51:03Z andrius 
;
_cod_original_cell_volume 2533.9(14)
_cod_original_sg_symbol_H-M C2/c
_cod_database_code 8103129

loop_
_symmetry_equiv_pos_as_xyz
'x, y, z'
'-x, y, -z+1/2'
'x+1/2, y+1/2, z'
'-x+1/2, y+1/2, -z+1/2'
'-x, -y, -z'
'x, -y, z-1/2'
'-x+1/2, -y+1/2, -z'
'x+1/2, -y+1/2, z-1/2'

loop_
_atom_site_label
_atom_site_type_symbol
_atom_site_fract_x
_atom_site_fract_y
_atom_site_fract_z
_atom_site_U_iso_or_equiv
_atom_site_adp_type
_atom_site_occupancy
_atom_site_symmetry_multiplicity
_atom_site_calc_flag
_atom_site_refinement_flags
_atom_site_disorder_assembly
_atom_site_disorder_group
N1 N 0.5869(2) 0.63963(17) 0.55994(13) 0.0208(5) Uani 1 1 d . . .
N2 N 0.5388(2) 0.61459(17) 0.43659(14) 0.0215(5) Uani 1 1 d . . .
C1 C 0.6962(2) 0.62983(19) 0.53397(15) 0.0198(5) Uani 1 1 d . . .
C2 C 0.8162(3) 0.6308(2) 0.57287(17) 0.0256(6) Uani 1 1 d . . .
H2 H 0.8365 0.6419 0.6267 0.031 Uiso 1 1 calc R . .
C3 C 0.9048(3) 0.6148(2) 0.52930(19) 0.0304(7) Uani 1 1 d . . .
H3 H 0.9881 0.6141 0.5538 0.036 Uiso 1 1 calc R . .
C4 C 0.8744(3) 0.5997(2) 0.44989(19) 0.0314(7) Uani 1 1 d . . .
H4 H 0.9380 0.5898 0.4219 0.038 Uiso 1 1 calc R . .
C5 C 0.7549(3) 0.5986(2) 0.41070(17) 0.0270(6) Uani 1 1 d . . .
H5 H 0.7348 0.5882 0.3568 0.032 Uiso 1 1 calc R . .
C6 C 0.6656(2) 0.6138(2) 0.45495(15) 0.0203(5) Uani 1 1 d . . .
C7 C 0.4951(2) 0.63007(19) 0.50059(16) 0.0209(5) Uani 1 1 d . . .
C8 C 0.3635(2) 0.6374(2) 0.50557(17) 0.0243(6) Uani 1 1 d . . .
H8A H 0.3522 0.6120 0.5564 0.029 Uiso 1 1 calc R . .
H8B H 0.3153 0.5929 0.4658 0.029 Uiso 1 1 calc R . .
C9 C 0.3159(2) 0.7474(2) 0.49451(16) 0.0217(6) Uani 1 1 d . . .
H9A H 0.3670 0.7931 0.5320 0.026 Uiso 1 1 calc R . .
H9B H 0.3211 0.7714 0.4423 0.026 Uiso 1 1 calc R . .
S1 S 0.5000 0.63841(8) 0.7500 0.0253(3) Uani 1 2 d SD . .
O1 O 0.5141(5) 0.7080(2) 0.68608(19) 0.0397(10) Uani 0.875(11) 1 d P A 1
O2 O 0.3910(3) 0.5757(2) 0.7259(3) 0.0485(11) Uani 0.875(11) 1 d PD A 1
O1' O 0.567(2) 0.7051(4) 0.7052(14) 0.0397(10) Uani 0.125(11) 1 d PD A 2
O2' O 0.421(2) 0.5702(4) 0.6946(11) 0.0485(11) Uani 0.125(11) 1 d PD A 2
O3 O -0.3656(2) 0.39575(17) 0.69574(12) 0.0353(5) Uani 1 1 d . . .
H3A H -0.3788 0.4505 0.7180 0.042 Uiso 1 1 d R . .
H3B H -0.2914 0.3928 0.6924 0.042 Uiso 1 1 d R . .
O4 O 0.0000 0.5414(2) 0.7500 0.0316(7) Uani 1 2 d SD . .
O5 O -0.1353(2) 0.38788(18) 0.66635(14) 0.0405(6) Uani 1 1 d . . .
H5A H -0.0897 0.4342 0.6898 0.049 Uiso 1 1 d R . .
H5B H -0.1057 0.3298 0.6806 0.049 Uiso 1 1 d R . .
O6 O 0.1613(2) 0.6708(2) 0.70343(17) 0.0539(8) Uani 1 1 d . . .
H6A H 0.2351 0.6545 0.7135 0.065 Uiso 1 1 d R . .
H6B H 0.1515 0.7327 0.7140 0.065 Uiso 1 1 d R . .
H1N H 0.572(3) 0.657(3) 0.608(2) 0.047(11) Uiso 1 1 d . . .
H2N H 0.494(3) 0.607(3) 0.394(2) 0.031(9) Uiso 1 1 d . . .
H4A H 0.050(2) 0.5782(14) 0.7324(19) 0.044(11) Uiso 1 1 d D . .

loop_
_atom_site_aniso_label
_atom_site_aniso_U_11
_atom_site_aniso_U_22
_atom_site_aniso_U_33
_atom_site_aniso_U_23
_atom_site_aniso_U_13
_atom_site_aniso_U_12
N1 0.0211(11) 0.0203(11) 0.0216(11) 0.0007(9) 0.0053(9) -0.0001(9)
N2 0.0216(12) 0.0202(11) 0.0218(12) -0.0029(9) 0.0013(10) -0.0023(9)
C1 0.0203(13) 0.0145(12) 0.0251(13) 0.0030(10) 0.0056(10) 0.0018(10)
C2 0.0244(14) 0.0221(13) 0.0272(14) 0.0055(11) -0.0025(11) 0.0002(11)
C3 0.0192(14) 0.0213(14) 0.0495(19) 0.0068(13) 0.0035(13) 0.0033(11)
C4 0.0261(15) 0.0236(14) 0.0489(19) -0.0009(13) 0.0183(14) 0.0025(12)
C5 0.0315(16) 0.0228(14) 0.0294(15) -0.0067(12) 0.0123(12) -0.0021(12)
C6 0.0200(13) 0.0158(12) 0.0247(13) -0.0022(10) 0.0031(11) -0.0003(10)
C7 0.0208(13) 0.0137(11) 0.0281(13) 0.0007(11) 0.0041(11) -0.0012(10)
C8 0.0197(13) 0.0200(13) 0.0335(15) 0.0002(12) 0.0061(11) -0.0003(11)
C9 0.0175(13) 0.0190(13) 0.0291(14) 0.0008(11) 0.0057(11) -0.0025(10)
S1 0.0231(5) 0.0318(6) 0.0220(5) 0.000 0.0070(4) 0.000
O1 0.054(3) 0.0354(14) 0.0328(16) -0.0015(11) 0.0172(16) -0.0049(13)
O2 0.0325(16) 0.0413(16) 0.068(3) 0.0102(15) 0.0009(16) -0.0107(12)
O1' 0.054(3) 0.0354(14) 0.0328(16) -0.0015(11) 0.0172(16) -0.0049(13)
O2' 0.0325(16) 0.0413(16) 0.068(3) 0.0102(15) 0.0009(16) -0.0107(12)
O3 0.0301(12) 0.0352(12) 0.0367(12) -0.0086(10) -0.0035(9) 0.0022(9)
O4 0.0253(16) 0.0269(15) 0.0410(18) 0.000 0.0023(14) 0.000
O5 0.0357(13) 0.0300(12) 0.0506(14) -0.0080(11) -0.0047(11) 0.0019(10)
O6 0.0301(13) 0.0431(15) 0.089(2) 0.0170(14) 0.0126(13) 0.0005(11)

loop_
_atom_type_symbol
_atom_type_description
_atom_type_scat_dispersion_real
_atom_type_scat_dispersion_imag
_atom_type_scat_source
C C 0.0033 0.0016 'International Tables Vol C Tables 4.2.6.8 and 6.1.1.4'
H H 0.0000 0.0000 'International Tables Vol C Tables 4.2.6.8 and 6.1.1.4'
N N 0.0061 0.0033 'International Tables Vol C Tables 4.2.6.8 and 6.1.1.4'
O O 0.0106 0.0060 'International Tables Vol C Tables 4.2.6.8 and 6.1.1.4'
S S 0.1246 0.1234 'International Tables Vol C Tables 4.2.6.8 and 6.1.1.4'

loop_
_geom_angle_atom_site_label_1
_geom_angle_atom_site_label_2
_geom_angle_atom_site_label_3
_geom_angle
_geom_angle_site_symmetry_1
_geom_angle_site_symmetry_3
C7 N1 C1 108.9(2) . .
C7 N1 H1N 121(2) . .
C1 N1 H1N 130(2) . .
C7 N2 C6 108.8(2) . .
C7 N2 H2N 123(2) . .
C6 N2 H2N 128(2) . .
C2 C1 N1 131.4(3) . .
C2 C1 C6 122.1(2) . .
N1 C1 C6 106.5(2) . .
C3 C2 C1 116.6(3) . .
C3 C2 H2 121.7 . .
C1 C2 H2 121.7 . .
C2 C3 C4 121.4(3) . .
C2 C3 H3 119.3 . .
C4 C3 H3 119.3 . .
C5 C4 C3 122.3(3) . .
C5 C4 H4 118.8 . .
C3 C4 H4 118.8 . .
C4 C5 C6 116.1(3) . .
C4 C5 H5 122.0 . .
C6 C5 H5 122.0 . .
N2 C6 C5 132.3(3) . .
N2 C6 C1 106.2(2) . .
C5 C6 C1 121.5(3) . .
N1 C7 N2 109.7(2) . .
N1 C7 C8 124.6(3) . .
N2 C7 C8 125.7(3) . .
C7 C8 C9 112.0(2) . .
C7 C8 H8A 109.2 . .
C9 C8 H8A 109.2 . .
C7 C8 H8B 109.2 . .
C9 C8 H8B 109.2 . .
H8A C8 H8B 107.9 . .
C9 C9 C8 110.3(3) 7_566 .
C9 C9 H9A 109.6 7_566 .
C8 C9 H9A 109.6 . .
C9 C9 H9B 109.6 7_566 .
C8 C9 H9B 109.6 . .
H9A C9 H9B 108.1 . .
O2 S1 O2 112.0(3) 2_656 .
O2 S1 O1' 130.7(11) 2_656 2_656
O2 S1 O1' 90.4(8) . 2_656
O2 S1 O1' 90.4(8) 2_656 .
O2 S1 O1' 130.7(11) . .
O1' S1 O1' 107.8(4) 2_656 .
O2 S1 O1 111.22(18) 2_656 .
O2 S1 O1 108.72(17) . .
O1' S1 O1 101.0(5) 2_656 .
O1' S1 O1 24.4(11) . .
O2 S1 O1 108.73(17) 2_656 2_656
O2 S1 O1 111.22(18) . 2_656
O1' S1 O1 24.4(11) 2_656 2_656
O1' S1 O1 101.0(5) . 2_656
O1 S1 O1 104.7(2) . 2_656
O2 S1 O2' 102.5(6) 2_656 .
O2 S1 O2' 27.8(12) . .
O1' S1 O2' 114.3(12) 2_656 .
O1' S1 O2' 107.0(11) . .
O1 S1 O2' 89.7(8) . .
O1 S1 O2' 137.5(12) 2_656 .
O2 S1 O2' 27.8(11) 2_656 2_656
O2 S1 O2' 102.5(6) . 2_656
O1' S1 O2' 107.0(11) 2_656 2_656
O1' S1 O2' 114.3(12) . 2_656
O1 S1 O2' 137.5(12) . 2_656
O1 S1 O2' 89.7(8) 2_656 2_656
O2' S1 O2' 106.5(4) . 2_656
H3A O3 H3B 109.4 . .
H5A O5 H5B 109.0 . .
H6A O6 H6B 111.1 . .

loop_
_geom_bond_atom_site_label_1
_geom_bond_atom_site_label_2
_geom_bond_distance
_geom_bond_site_symmetry_2
N1 C7 1.330(4) .
N1 C1 1.390(3) .
N1 H1N 0.93(4) .
N2 C7 1.333(4) .
N2 C6 1.393(3) .
N2 H2N 0.83(3) .
C1 C2 1.387(4) .
C1 C6 1.395(4) .
C2 C3 1.381(4) .
C2 H2 0.9500 .
C3 C4 1.400(5) .
C3 H3 0.9500 .
C4 C5 1.383(4) .
C4 H4 0.9500 .
C5 C6 1.394(4) .
C5 H5 0.9500 .
C7 C8 1.492(4) .
C8 C9 1.527(4) .
C8 H8A 0.9900 .
C8 H8B 0.9900 .
C9 C9 1.522(5) 7_566
C9 H9A 0.9900 .
C9 H9B 0.9900 .
S1 O2 1.461(2) 2_656
S1 O2 1.461(2) .
S1 O1' 1.474(3) 2_656
S1 O1' 1.474(3) .
S1 O1 1.483(3) .
S1 O1 1.483(3) 2_656
S1 O2' 1.484(3) .
S1 O2' 1.484(3) 2_656
O3 H3A 0.8414 .
O3 H3B 0.8429 .
O4 H4A 0.839(10) .
O5 H5A 0.8466 .
O5 H5B 0.8444 .
O6 H6A 0.8378 .
O6 H6B 0.8387 .

loop_
_geom_torsion_atom_site_label_1
_geom_torsion_atom_site_label_2
_geom_torsion_atom_site_label_3
_geom_torsion_atom_site_label_4
_geom_torsion
_geom_torsion_site_symmetry_4
C7 N1 C1 C2 -177.8(3) .
C7 N1 C1 C6 0.1(3) .
N1 C1 C2 C3 177.5(3) .
C6 C1 C2 C3 -0.1(4) .
C1 C2 C3 C4 0.7(4) .
C2 C3 C4 C5 -0.7(5) .
C3 C4 C5 C6 0.1(4) .
C7 N2 C6 C5 178.4(3) .
C7 N2 C6 C1 -0.1(3) .
C4 C5 C6 N2 -177.8(3) .
C4 C5 C6 C1 0.5(4) .
C2 C1 C6 N2 178.1(2) .
N1 C1 C6 N2 0.0(3) .
C2 C1 C6 C5 -0.5(4) .
N1 C1 C6 C5 -178.7(2) .
C1 N1 C7 N2 -0.1(3) .
C1 N1 C7 C8 -179.2(2) .
C6 N2 C7 N1 0.1(3) .
C6 N2 C7 C8 179.2(2) .
N1 C7 C8 C9 89.9(3) .
N2 C7 C8 C9 -89.1(3) .
C7 C8 C9 C9 -176.1(3) 7_566
